data_1522138
loop_
_publ_author_name
'Wang, M.'
'McDonald, R.'
'Mar, A.'

_publ_section_title
;
 Nonstoichiometric rare-earth copper arsenides RE Cu1+x As2 (RE = La, Ce,
 Pr)
;
_journal_name_full 'Journal of Solid State Chemistry'
_journal_page_first 140
_journal_page_last 145
_journal_volume 147
_journal_year 1999
_chemical_formula_sum 'As2 Cu1.233 La'
_chemical_name_systematic 'La Cu1.233 As2'
_space_group_IT_number 139
_symmetry_space_group_name_Hall '-I 4 2'
_symmetry_space_group_name_H-M 'I 4/m m m'
_cell_angle_alpha 90
_cell_angle_beta 90
_cell_angle_gamma 90
_cell_formula_units_Z 4
_cell_length_a 4.0901
_cell_length_b 4.0901
_cell_length_c 20.243
_cell_volume 338.643
_citation_journal_id_ASTM JSSCBI
_cod_data_source_file Wang_JSSCBI_1999_290.cif
_cod_data_source_block As2Cu1.233La1
_cod_original_cell_volume 338.6435
_cod_original_formula_sum 'As2 Cu1.233 La1'
_cod_database_code 1522138

loop_
_symmetry_equiv_pos_as_xyz
x,y,z
-y,x,z
-x,-y,z
y,-x,z
x,-y,-z
y,x,-z
-x,y,-z
-y,-x,-z
-x,-y,-z
y,-x,-z
x,y,-z
-y,x,-z
-x,y,z
-y,-x,z
x,-y,z
y,x,z
x+1/2,y+1/2,z+1/2
-y+1/2,x+1/2,z+1/2
-x+1/2,-y+1/2,z+1/2
y+1/2,-x+1/2,z+1/2
x+1/2,-y+1/2,-z+1/2
y+1/2,x+1/2,-z+1/2
-x+1/2,y+1/2,-z+1/2
-y+1/2,-x+1/2,-z+1/2
-x+1/2,-y+1/2,-z+1/2
y+1/2,-x+1/2,-z+1/2
x+1/2,y+1/2,-z+1/2
-y+1/2,x+1/2,-z+1/2
-x+1/2,y+1/2,z+1/2
-y+1/2,-x+1/2,z+1/2
x+1/2,-y+1/2,z+1/2
y+1/2,x+1/2,z+1/2

loop_
_atom_site_label
_atom_site_type_symbol
_atom_site_fract_x
_atom_site_fract_y
_atom_site_fract_z
_atom_site_occupancy
_atom_site_U_iso_or_equiv
As2 As-3 0 0 0.17729 1 0.0
As1 As-1 0 0.5 0 1 0.0
La1 La+3 0 0 0.37858 1 0.0
Cu1 Cu+1 0 0.5 0.25 1 0.0
Cu2 Cu+1 0 0 0.0598 0.233 0.0
